data_1567844
loop_
_publ_author_name
'Tilly, David P.'
'\<Zabka, Matej'
'Vitorica-Yrzebal, Inigo'
'Sparkes, Hazel Anne'
'Pridmore, Natalie E.'
'Clayden, Jonathan'

_publ_section_title
;
 Supramolecular interactions between ethylene-bridged oligoureas:
 nanorings and chains formed by cooperative positive allostery
;
_journal_name_full 'Chemical Science'
_journal_paper_doi 10.1039/D2SC04716K
_journal_year 2022
_chemical_formula_moiety '1(C32 H36 F6 N6 O3)'
_chemical_formula_sum 'C32 H36 F6 N6 O3'
_chemical_formula_weight 666.67
_chemical_melting_point 448
_space_group_crystal_system triclinic
_space_group_IT_number 2
_space_group_name_Hall '-P 1'
_space_group_name_H-M_alt 'P -1'
_atom_sites_solution_hydrogens mixed
_atom_sites_solution_primary dual
_atom_sites_solution_secondary difmap
_audit_creation_date 2022-01-26
_audit_creation_method
;
Olex2 1.5
(compiled 2021.12.09 svn.r5202d8cf for OlexSys, GUI svn.r6439)
;
_audit_update_record
;
2022-07-13 deposited with the CCDC.	2022-10-25 downloaded from the CCDC.
;
_cell_angle_alpha 92.4420(10)
_cell_angle_beta 113.7000(10)
_cell_angle_gamma 112.8530(10)
_cell_formula_units_Z 4
_cell_length_a 14.5061(3)
_cell_length_b 15.7206(4)
_cell_length_c 17.2781(4)
_cell_measurement_reflns_used 9979
_cell_measurement_temperature 100(2)
_cell_measurement_theta_max 74.64
_cell_measurement_theta_min 3.65
_cell_volume 3231.16(14)
_computing_cell_refinement 'SAINT v8.39.0 (Bruker, 2018)'
_computing_data_collection 'Bruker SC-XRD Suite'
_computing_data_reduction 'SAINT v8.39.0 (Bruker, 2018)'
_computing_molecular_graphics 'Olex2 1.5 (Dolomanov et al., 2009)'
_computing_publication_material 'Olex2 1.5 (Dolomanov et al., 2009)'
_computing_structure_refinement 'XL  (Sheldrick, 2008)'
_computing_structure_solution 'SHELXT 2014/5 (Sheldrick, 2014)'
_diffrn_ambient_temperature 100(2)
_diffrn_detector 'Bruker PHOTON III C7'
_diffrn_detector_type CPAD
_diffrn_measured_fraction_theta_full 0.998
_diffrn_measured_fraction_theta_max 0.996
_diffrn_measurement_device 'Bruker D8 Venture dual source kappa CPAD'
_diffrn_measurement_device_type 'Bruker D8 Venture'
_diffrn_measurement_method '\f and \w-scan'
_diffrn_radiation_monochromator 'focusing mirrors'
_diffrn_radiation_probe x-ray
_diffrn_radiation_type CuK\a
_diffrn_radiation_wavelength 1.54178
_diffrn_reflns_av_R_equivalents 0.0269
_diffrn_reflns_av_unetI/netI 0.0203
_diffrn_reflns_Laue_measured_fraction_full 0.998
_diffrn_reflns_Laue_measured_fraction_max 0.996
_diffrn_reflns_limit_h_max 18
_diffrn_reflns_limit_h_min -18
_diffrn_reflns_limit_k_max 19
_diffrn_reflns_limit_k_min -19
_diffrn_reflns_limit_l_max 21
_diffrn_reflns_limit_l_min -21
_diffrn_reflns_number 67927
_diffrn_reflns_point_group_measured_fraction_full 0.998
_diffrn_reflns_point_group_measured_fraction_max 0.996
_diffrn_reflns_theta_full 67.679
_diffrn_reflns_theta_max 74.684
_diffrn_reflns_theta_min 2.874
_diffrn_source 'microfocus sealed X-ray tube'
_diffrn_source_current 1.1
_diffrn_source_power 0.05500000000000001
_diffrn_source_type 'Incoatec I\uS microsource'
_diffrn_source_voltage 50.0
_diffrn_standards_number 0
_exptl_absorpt_coefficient_mu 0.970
_exptl_absorpt_correction_T_max 0.7538
_exptl_absorpt_correction_T_min 0.3825
_exptl_absorpt_correction_type multi-scan
_exptl_absorpt_process_details
;
SADABS-2016/2 (Bruker,2016/2) was used for absorption correction.
wR2(int) was 0.1395 before and 0.0452 after correction.
The Ratio of minimum to maximum transmission is 0.5074.
The \l/2 correction factor is Not present.
;
_exptl_crystal_colour 'clear colourless'
_exptl_crystal_colour_lustre clear
_exptl_crystal_colour_primary colourless
_exptl_crystal_density_diffrn 1.370
_exptl_crystal_description plate
_exptl_crystal_F_000 1392
_exptl_crystal_recrystallization_method 'Re-crystallisation from solvent: acetonitrile'
_exptl_crystal_size_max 0.363
_exptl_crystal_size_mid 0.317
_exptl_crystal_size_min 0.14
_refine_diff_density_max 0.257
_refine_diff_density_min -0.280
_refine_diff_density_rms 0.042
_refine_ls_extinction_method none
_refine_ls_goodness_of_fit_ref 1.020
_refine_ls_hydrogen_treatment mixed
_refine_ls_matrix_type full
_refine_ls_number_parameters 1053
_refine_ls_number_reflns 13186
_refine_ls_number_restraints 750
_refine_ls_restrained_S_all 1.030
_refine_ls_R_factor_all 0.0404
_refine_ls_R_factor_gt 0.0375
_refine_ls_shift/su_max 0.001
_refine_ls_shift/su_mean 0.000
_refine_ls_structure_factor_coef Fsqd
_refine_ls_weighting_details 'w=1/[\s^2^(Fo^2^)+(0.0498P)^2^+1.2939P] where P=(Fo^2^+2Fc^2^)/3'
_refine_ls_weighting_scheme calc
_refine_ls_wR_factor_gt 0.0968
_refine_ls_wR_factor_ref 0.0991
_reflns_Friedel_coverage 0.000
_reflns_number_gt 12198
_reflns_number_total 13186
_reflns_threshold_expression 'I > 2\s(I)'
_cod_data_source_file d2sc04716k2.cif
_cod_data_source_block g49
_cod_depositor_comments
;
The following automatic conversions were performed:

data item '_diffrn_radiation_probe' value 'X-ray' was changed to
'x-ray' in accordance with the
/home/data/users/saulius/crontab/automatic-downloads/rss-feeds/RSC/lib/dictionaries/cif_core.dic
dictionary named 'cif_core.dic' version 2.4.2 last updated on
2011-04-26.

Automatic conversion script
Id: cif_fix_values 7556 2019-12-06 15:28:31Z antanas 
;
_cod_original_cell_volume 3231.16(13)
_cod_database_code 1567844
_shelx_shelxl_version_number 2017/1
_shelx_space_group_comment
;
The symmetry employed for this shelxl refinement is uniquely defined
by the following loop, which should always be used as a source of
symmetry information in preference to the above space-group names.
They are only intended as comments.
;
_shelx_estimated_absorpt_t_max 0.876
_shelx_estimated_absorpt_t_min 0.720
_olex2_refinement_description
;
1. Fixed Uiso
 At 1.2 times of:
  All C(H) groups, All C(H,H) groups, All C(H,H,H,H,H,H) groups, All N(H) groups
 At 1.5 times of:
  All C(H,H,H) groups
2. Shared sites
{N10, N10A}
3. Restrained distances
 N8-C41 = N8B-C41 = N8A-C41 = N11-C53A = N11-C53B = N11-C53 = N9A-C53A = N9B-
 C53B = N9-C53
 1.36 with sigma of 0.01
 N11-C54 = N11-C54A
 1.45 with sigma of 0.01
 N8-C42 = N8B-C42B = N8A-C42A = N9A-C43A = N9B-C43B = N9-C43 = N9A-C44A = N9B-
 C44B = N9-C44 = N10A-C45A = N10-C45 = N10B-C45B = N9A-C53A = N9B-C53B = N9-C53
 1.45 with sigma of 0.005
 C55-C54 = C55A-C54A = C56A-C55A = C56-C55 = C57A-C56A = C57-C56
 1.52 with sigma of 0.01
 C43A-C42A = C43B-C42B = C43-C42 = C45A-C44A = C45B-C44B = C45-C44
 1.53 with sigma of 0.01
 O5A-C53A = O5B-C53B = O5-C53
 1.2 with sigma of 0.01
4. Uiso/Uaniso restraints and constraints
C42 \\sim C42A \\sim C42B \\sim C43 \\sim C43A \\sim C43B \\sim C44 \\sim C44A
\\sim C44B \\sim C45 \\sim C45A \\sim C45B \\sim C53 \\sim C53A \\sim C53B
\\sim C54 \\sim C54A \\sim C55 \\sim C55A \\sim C56 \\sim C56A \\sim C57 \\sim
C57A \\sim N8 \\sim N8A \\sim N8B \\sim N9 \\sim N9A \\sim N9B \\sim N10 \\sim
N10A \\sim N10B \\sim N11 \\sim O5 \\sim O5A \\sim O5B: within 2A with sigma of
0.003 and sigma for terminal atoms of 0.006 within 2A
Uanis(C53B) = Uanis(C53) = Uanis(C53A)
Uanis(N10B) = Uanis(N10) = Uanis(N10A)
5. Others
 1*[Sof(C42)+Sof(H42A)+Sof(H42B)+Sof(C43)+Sof(H43A)+Sof(H43B)+Sof(C44)+
 Sof(H44A)+Sof(H44B)+Sof(C45)+Sof(H45A)+Sof(H45B)+Sof(H46A)+Sof(H46B)+Sof(C53)+
 Sof(N8)+Sof(H8)+Sof(N9)+Sof(N10)+Sof(O5)]+1*[Sof(C42B)+Sof(H42E)+Sof(H42F)+
 Sof(C43B)+Sof(H43E)+Sof(H43F)+Sof(C44B)+Sof(H44E)+Sof(H44F)+Sof(C45B)+
 Sof(H45E)+Sof(H45F)+Sof(H46E)+Sof(H46F)+Sof(C53B)+Sof(N8B)+Sof(H8B)+Sof(N9B)+
 Sof(N10B)+Sof(O5B)]+1*[Sof(C42A)+Sof(H42C)+Sof(H42D)+Sof(C43A)+Sof(H43C)+
 Sof(H43D)+Sof(C44A)+Sof(H44C)+Sof(H44D)+Sof(C45A)+Sof(H45C)+Sof(H45D)+
 Sof(H46C)+Sof(H46D)+Sof(C53A)+Sof(N8A)+Sof(H8A)+Sof(N9A)+Sof(N10A)+Sof(O5A)]=1
 with esd of 0
 Sof(C42)=Sof(H42A)=Sof(H42B)=Sof(C43)=Sof(H43A)=Sof(H43B)=Sof(C44)=Sof(H44A)=
 Sof(H44B)=Sof(C45)=Sof(H45A)=Sof(H45B)=Sof(H46A)=Sof(H46B)=Sof(C53)=Sof(N8)=
 Sof(H8)=Sof(N9)=Sof(N10)=Sof(O5)=FVAR(1)
 Sof(C42B)=Sof(H42E)=Sof(H42F)=Sof(C43B)=Sof(H43E)=Sof(H43F)=Sof(C44B)=
 Sof(H44E)=Sof(H44F)=Sof(C45B)=Sof(H45E)=Sof(H45F)=Sof(H46E)=Sof(H46F)=
 Sof(C53B)=Sof(N8B)=Sof(H8B)=Sof(N9B)=Sof(N10B)=Sof(O5B)=FVAR(2)
 Sof(C42A)=Sof(H42C)=Sof(H42D)=Sof(C43A)=Sof(H43C)=Sof(H43D)=Sof(C44A)=
 Sof(H44C)=Sof(H44D)=Sof(C45A)=Sof(H45C)=Sof(H45D)=Sof(H46C)=Sof(H46D)=
 Sof(C53A)=Sof(N8A)=Sof(H8A)=Sof(N9A)=Sof(N10A)=Sof(O5A)=FVAR(3)
 Sof(C54A)=Sof(H54C)=Sof(H54D)=Sof(C55A)=Sof(H55C)=Sof(H55D)=Sof(C56A)=
 Sof(H56C)=Sof(H56D)=Sof(C57A)=Sof(H57D)=Sof(H57E)=Sof(H57F)=1-FVAR(4)
 Sof(C54)=Sof(H54A)=Sof(H54B)=Sof(C55)=Sof(H55A)=Sof(H55B)=Sof(C56)=Sof(H56A)=
 Sof(H56B)=Sof(C57)=Sof(H57A)=Sof(H57B)=Sof(H57C)=FVAR(4)
6.a Secondary CH2 refined with riding coordinates:
 C10(H10A,H10B), C11(H11A,H11B), C12(H12A,H12B), C13(H13A,H13B), C14(H14A,
 H14B), C22(H22A,H22B), C23(H23A,H23B), C24(H24A,H24B), C42(H42A,H42B),
 C42A(H42C,H42D), C42B(H42E,H42F), C43(H43A,H43B), C43A(H43C,H43D), C43B(H43E,
 H43F), C44(H44A,H44B), C44A(H44C,H44D), C44B(H44E,H44F), C45(H45A,H45B),
 C45A(H45C,H45D), C45B(H45E,H45F), C46(H46A,H46B), C46(H46C,H46D), C46(H46E,
 H46F), C54(H54A,H54B), C54A(H54C,H54D), C55(H55A,H55B), C55A(H55C,H55D),
 C56(H56A,H56B), C56A(H56C,H56D)
6.b Aromatic/amide H refined with riding coordinates:
 C2(H2), C4(H4), C6(H6), C16(H16), C17(H17), C18(H18), C19(H19), C20(H20),
 C28(H28), C29(H29), C30(H30), C31(H31), C32(H32), C34(H34), C36(H36), C38(H38),
  C48(H48), C49(H49), C50(H50), C51(H51), C52(H52), C60(H60), C61(H61),
 C62(H62), C63(H63), C64(H64), N8(H8), N8A(H8A), N8B(H8B)
6.c Idealised Me refined as rotating group:
 C25(H25A,H25B,H25C), C57(H57A,H57B,H57C), C57A(H57D,H57E,H57F)
;
_olex2_date_sample_data_collection 2022-01-12
_olex2_date_sample_submission 2022-01-11
_olex2_exptl_crystal_mounting_method 'Oil on glass fibre'
_olex2_submission_special_instructions 'No special instructions were received'

loop_
_space_group_symop_operation_xyz
'x, y, z'
'-x, -y, -z'

loop_
_atom_site_label
_atom_site_type_symbol
_atom_site_fract_x
_atom_site_fract_y
_atom_site_fract_z
_atom_site_U_iso_or_equiv
_atom_site_adp_type
_atom_site_occupancy
_atom_site_site_symmetry_order
_atom_site_calc_flag
_atom_site_refinement_flags_posn
_atom_site_refinement_flags_adp
_atom_site_refinement_flags_occupancy
_atom_site_disorder_assembly
_atom_site_disorder_group
C1 C 0.23531(10) -0.15100(9) 0.33677(8) 0.0249(2) Uani 1 1 d . . . . .
C2 C 0.19832(10) -0.22823(9) 0.27063(8) 0.0261(2) Uani 1 1 d . . . . .
H2 H 0.242714 -0.227124 0.242210 0.031 Uiso 1 1 calc R U . . .
C3 C 0.09632(11) -0.30662(9) 0.24665(8) 0.0265(2) Uani 1 1 d . . . . .
C4 C 0.02935(10) -0.31115(9) 0.28681(8) 0.0275(3) Uani 1 1 d . . . . .
H4 H -0.039465 -0.365861 0.270615 0.033 Uiso 1 1 calc R U . . .
C5 C 0.06594(10) -0.23318(9) 0.35152(8) 0.0261(2) Uani 1 1 d . . . . .
C6 C 0.16691(10) -0.15357(9) 0.37626(8) 0.0249(2) Uani 1 1 d . . . . .
H6 H 0.189798 -0.100706 0.420000 0.030 Uiso 1 1 calc R U . . .
C7 C 0.06142(11) -0.38897(9) 0.17675(9) 0.0305(3) Uani 1 1 d . . . . .
C8 C -0.00580(11) -0.23689(10) 0.39562(9) 0.0305(3) Uani 1 1 d . . . . .
C9 C 0.43233(10) -0.07118(9) 0.36200(8) 0.0237(2) Uani 1 1 d . . . . .
C10 C 0.62395(10) 0.02567(9) 0.39083(8) 0.0246(2) Uani 1 1 d . . . . .
H10A H 0.641169 -0.026959 0.410643 0.030 Uiso 1 1 calc R U . . .
H10B H 0.686989 0.086089 0.431111 0.030 Uiso 1 1 calc R U . . .
C11 C 0.61316(10) 0.02529(8) 0.29868(8) 0.0233(2) Uani 1 1 d . . . . .
H11A H 0.536718 -0.021782 0.255966 0.028 Uiso 1 1 calc R U . . .
H11B H 0.623214 0.088612 0.287092 0.028 Uiso 1 1 calc R U . . .
C12 C 0.79445(10) 0.07720(8) 0.28750(8) 0.0231(2) Uani 1 1 d . . . . .
H12A H 0.858739 0.061713 0.313631 0.028 Uiso 1 1 calc R U . . .
H12B H 0.813904 0.137885 0.323767 0.028 Uiso 1 1 calc R U . . .
C13 C 0.77380(9) 0.08881(8) 0.19467(8) 0.0225(2) Uani 1 1 d . . . . .
H13A H 0.722759 0.025798 0.153673 0.027 Uiso 1 1 calc R U . . .
H13B H 0.735341 0.130070 0.178970 0.027 Uiso 1 1 calc R U . . .
C14 C 0.92365(10) 0.23037(8) 0.18526(8) 0.0243(2) Uani 1 1 d . . . . .
H14A H 0.861278 0.246631 0.153135 0.029 Uiso 1 1 calc R U . . .
H14B H 0.969353 0.241791 0.153541 0.029 Uiso 1 1 calc R U . . .
C15 C 0.99622(10) 0.29718(8) 0.27477(8) 0.0226(2) Uani 1 1 d . . . . .
C16 C 1.05685(10) 0.27194(9) 0.34723(8) 0.0257(2) Uani 1 1 d . . . . .
H16 H 1.051475 0.209582 0.342200 0.031 Uiso 1 1 calc R U . . .
C17 C 1.12566(10) 0.33761(10) 0.42743(9) 0.0292(3) Uani 1 1 d . . . . .
H17 H 1.166494 0.319744 0.476882 0.035 Uiso 1 1 calc R U . . .
C18 C 1.13444(11) 0.42900(9) 0.43495(9) 0.0305(3) Uani 1 1 d . . . . .
H18 H 1.181205 0.473761 0.489502 0.037 Uiso 1 1 calc R U . . .
C19 C 1.07489(12) 0.45475(9) 0.36276(9) 0.0329(3) Uani 1 1 d . . . . .
H19 H 1.081188 0.517403 0.367655 0.040 Uiso 1 1 calc R U . . .
C20 C 1.00589(11) 0.38909(9) 0.28311(9) 0.0284(3) Uani 1 1 d . . . . .
H20 H 0.964916 0.407118 0.233858 0.034 Uiso 1 1 calc R U . . .
C21 C 0.67620(10) -0.08947(9) 0.26284(8) 0.0232(2) Uani 1 1 d . . . . .
C22 C 0.55122(11) -0.25903(9) 0.22897(9) 0.0279(3) Uani 1 1 d . . . . .
H22A H 0.570512 -0.289312 0.278388 0.033 Uiso 1 1 calc R U . . .
H22B H 0.592964 -0.263656 0.196875 0.033 Uiso 1 1 calc R U . . .
C23 C 0.42569(11) -0.31128(9) 0.16890(9) 0.0308(3) Uani 1 1 d . . . . .
H23A H 0.406505 -0.280015 0.120213 0.037 Uiso 1 1 calc R U . . .
H23B H 0.384248 -0.307141 0.201415 0.037 Uiso 1 1 calc R U . . .
C24 C 0.38866(13) -0.41523(10) 0.13244(10) 0.0394(3) Uani 1 1 d . . . . .
H24A H 0.410124 -0.445863 0.181255 0.047 Uiso 1 1 calc R U . . .
H24B H 0.428631 -0.419204 0.098577 0.047 Uiso 1 1 calc R U . . .
C25 C 0.26261(15) -0.46914(13) 0.07429(13) 0.0576(5) Uani 1 1 d . . . . .
H25A H 0.240356 -0.437664 0.027112 0.086 Uiso 1 1 calc R U . . .
H25B H 0.222661 -0.469998 0.108681 0.086 Uiso 1 1 calc R U . . .
H25C H 0.243671 -0.534444 0.049656 0.086 Uiso 1 1 calc R U . . .
C26 C 0.92055(9) 0.07531(8) 0.16208(7) 0.0211(2) Uani 1 1 d . . . . .
C27 C 0.88752(9) -0.09056(8) 0.12169(7) 0.0203(2) Uani 1 1 d . . . . .
C28 C 0.93879(9) -0.07777(9) 0.06702(8) 0.0227(2) Uani 1 1 d . . . . .
H28 H 0.966769 -0.017736 0.053828 0.027 Uiso 1 1 calc R U . . .
C29 C 0.94880(10) -0.15308(9) 0.03196(8) 0.0257(2) Uani 1 1 d . . . . .
H29 H 0.984020 -0.143925 -0.004996 0.031 Uiso 1 1 calc R U . . .
C30 C 0.90829(11) -0.24103(9) 0.05006(9) 0.0302(3) Uani 1 1 d . . . . .
H30 H 0.915359 -0.292183 0.025817 0.036 Uiso 1 1 calc R U . . .
C31 C 0.85714(12) -0.25349(9) 0.10416(9) 0.0322(3) Uani 1 1 d . . . . .
H31 H 0.828682 -0.313838 0.116693 0.039 Uiso 1 1 calc R U . . .
C32 C 0.84692(10) -0.17913(9) 0.14024(8) 0.0265(2) Uani 1 1 d . . . . .
H32 H 0.812252 -0.188584 0.177585 0.032 Uiso 1 1 calc R U . . .
F1 F 0.07491(9) -0.36198(6) 0.10851(5) 0.0443(2) Uani 1 1 d . . . . .
F2 F -0.04585(7) -0.45200(6) 0.14725(6) 0.0475(2) Uani 1 1 d . . . . .
F3 F 0.12191(8) -0.43742(6) 0.20585(6) 0.03973(19) Uani 1 1 d . . . . .
F4 F -0.05208(7) -0.32346(6) 0.40926(6) 0.03845(19) Uani 1 1 d . . . . .
F5 F -0.09119(7) -0.21749(7) 0.34838(6) 0.0406(2) Uani 1 1 d . . . . .
F6 F 0.05241(7) -0.17522(6) 0.47314(5) 0.0394(2) Uani 1 1 d . . . . .
N1 N 0.33822(9) -0.07096(8) 0.36538(7) 0.0274(2) Uani 1 1 d . . . . .
H1 H 0.3480(14) -0.0196(13) 0.3932(11) 0.033(4) Uiso 1 1 d . . . . .
N2 N 0.52162(9) 0.01512(8) 0.39355(7) 0.0271(2) Uani 1 1 d . . . . .
H2A H 0.5140(14) 0.0619(13) 0.4109(11) 0.035(4) Uiso 1 1 d . . . . .
N3 N 0.69545(9) 0.00227(7) 0.28697(7) 0.0249(2) Uani 1 1 d . . . . .
N4 N 0.87590(8) 0.12938(7) 0.18372(7) 0.0223(2) Uani 1 1 d . . . . .
N5 N 0.58475(9) -0.15942(7) 0.26188(7) 0.0257(2) Uani 1 1 d . . . . .
H5 H 0.5446(14) -0.1480(12) 0.2827(11) 0.033(4) Uiso 1 1 d . . . . .
N6 N 0.86773(8) -0.01982(7) 0.15598(6) 0.02066(19) Uani 1 1 d . . . . .
H6A H 0.8257(13) -0.0401(11) 0.1805(10) 0.023(4) Uiso 1 1 d . . . . .
O1 O 0.43373(7) -0.14313(6) 0.33305(6) 0.02500(18) Uani 1 1 d . . . . .
O2 O 0.74162(7) -0.10623(6) 0.24232(6) 0.02701(18) Uani 1 1 d . . . . .
O3 O 1.00353(7) 0.11172(6) 0.14831(6) 0.02611(18) Uani 1 1 d . . . . .
C33 C 0.72355(9) 0.89770(9) 0.88173(8) 0.0235(2) Uani 1 1 d . . . . .
C34 C 0.65363(10) 0.84477(9) 0.91654(8) 0.0253(2) Uani 1 1 d . . . . .
H34 H 0.636077 0.779560 0.914078 0.030 Uiso 1 1 calc R U . . .
C35 C 0.61020(10) 0.88797(9) 0.95455(8) 0.0260(2) Uani 1 1 d . . . . .
C36 C 0.63636(10) 0.98363(9) 0.96116(8) 0.0255(2) Uani 1 1 d . . . . .
H36 H 0.605274 1.012310 0.986702 0.031 Uiso 1 1 calc R U . . .
C37 C 0.70915(10) 1.03621(9) 0.92944(8) 0.0240(2) Uani 1 1 d . . . . .
C38 C 0.75190(10) 0.99397(9) 0.88902(8) 0.0241(2) Uani 1 1 d . . . . .
H38 H 0.800271 1.030839 0.866503 0.029 Uiso 1 1 calc R U . . .
C39 C 0.53017(11) 0.82909(10) 0.98712(9) 0.0313(3) Uani 1 1 d . . . . .
C40 C 0.73838(11) 1.13947(9) 0.93479(8) 0.0274(3) Uani 1 1 d . . . . .
C41 C 0.71687(11) 0.76239(10) 0.80041(10) 0.0345(3) Uani 1 1 d D . . . .
C42 C 0.7061(3) 0.6493(2) 0.6901(2) 0.0269(6) Uani 0.3591(19) 1 d D U P A 1
H42A H 0.749158 0.647701 0.658241 0.032 Uiso 0.3591(19) 1 calc R U P A 1
H42B H 0.633057 0.644874 0.647607 0.032 Uiso 0.3591(19) 1 calc R U P A 1
C42A C 0.7319(4) 0.6268(4) 0.7373(3) 0.0235(7) Uani 0.321(2) 1 d D U P A 2
H42C H 0.698063 0.586079 0.770041 0.028 Uiso 0.321(2) 1 calc R U P A 2
H42D H 0.792461 0.612243 0.737495 0.028 Uiso 0.321(2) 1 calc R U P A 2
C42B C 0.7480(4) 0.6323(4) 0.7633(3) 0.0251(7) Uani 0.3198(18) 1 d D U P A 3
H42E H 0.712255 0.597702 0.797869 0.030 Uiso 0.3198(18) 1 calc R U P A 3
H42F H 0.812139 0.618534 0.772266 0.030 Uiso 0.3198(18) 1 calc R U P A 3
C43 C 0.6858(3) 0.5643(2) 0.7315(2) 0.0256(6) Uani 0.3591(19) 1 d D U P A 1
H43A H 0.754824 0.555135 0.756525 0.031 Uiso 0.3591(19) 1 calc R U P A 1
H43B H 0.668641 0.577207 0.779505 0.031 Uiso 0.3591(19) 1 calc R U P A 1
C43A C 0.6423(4) 0.6036(3) 0.6436(3) 0.0248(7) Uani 0.321(2) 1 d D U P A 2
H43C H 0.593524 0.635529 0.636623 0.030 Uiso 0.321(2) 1 calc R U P A 2
H43D H 0.673686 0.615673 0.601628 0.030 Uiso 0.321(2) 1 calc R U P A 2
C43B C 0.6627(4) 0.5964(3) 0.6667(3) 0.0266(7) Uani 0.3198(18) 1 d D U P A 3
H43E H 0.633237 0.644208 0.656959 0.032 Uiso 0.3198(18) 1 calc R U P A 3
H43F H 0.711447 0.609629 0.637483 0.032 Uiso 0.3198(18) 1 calc R U P A 3
C44 C 0.6142(4) 0.4013(3) 0.6397(3) 0.0231(7) Uani 0.3591(19) 1 d D U P A 1
H44A H 0.570232 0.341803 0.651554 0.028 Uiso 0.3591(19) 1 calc R U P A 1
H44B H 0.694779 0.417476 0.673492 0.028 Uiso 0.3591(19) 1 calc R U P A 1
C44A C 0.6211(4) 0.4271(3) 0.6248(3) 0.0254(7) Uani 0.321(2) 1 d D U P A 2
H44C H 0.595916 0.374861 0.652635 0.031 Uiso 0.321(2) 1 calc R U P A 2
H44D H 0.704145 0.456487 0.652110 0.031 Uiso 0.321(2) 1 calc R U P A 2
C44B C 0.5730(3) 0.4442(2) 0.5500(2) 0.0239(6) Uani 0.3198(18) 1 d D U P A 3
H44E H 0.631848 0.482683 0.533802 0.029 Uiso 0.3198(18) 1 calc R U P A 3
H44F H 0.501169 0.411839 0.496089 0.029 Uiso 0.3198(18) 1 calc R U P A 3
C45 C 0.5823(7) 0.3852(3) 0.5422(4) 0.0244(8) Uani 0.3591(19) 1 d D U P A 1
H45A H 0.513658 0.393667 0.510360 0.029 Uiso 0.3591(19) 1 calc R U P A 1
H45B H 0.643623 0.432978 0.533273 0.029 Uiso 0.3591(19) 1 calc R U P A 1
C45A C 0.5744(8) 0.3857(4) 0.5277(4) 0.0238(8) Uani 0.321(2) 1 d D U P A 2
H45C H 0.500006 0.385110 0.496023 0.029 Uiso 0.321(2) 1 calc R U P A 2
H45D H 0.624871 0.428052 0.506087 0.029 Uiso 0.321(2) 1 calc R U P A 2
C45B C 0.6033(3) 0.3696(3) 0.5935(3) 0.0232(6) Uani 0.3198(18) 1 d D U P A 3
H45E H 0.684821 0.399449 0.633364 0.028 Uiso 0.3198(18) 1 calc R U P A 3
H45F H 0.563037 0.348740 0.628943 0.028 Uiso 0.3198(18) 1 calc R U P A 3
C46 C 0.66226(10) 0.27457(9) 0.52080(9) 0.0288(3) Uani 1 1 d . . . . .
H46A H 0.649120 0.210055 0.530187 0.035 Uiso 0.3591(19) 1 calc R U P A 1
H46B H 0.728728 0.321140 0.573279 0.035 Uiso 0.3591(19) 1 calc R U P A 1
H46C H 0.649120 0.210055 0.530187 0.035 Uiso 0.321(2) 1 calc R U P A 2
H46D H 0.728728 0.321140 0.573279 0.035 Uiso 0.321(2) 1 calc R U P A 2
H46E H 0.651696 0.209716 0.527585 0.035 Uiso 0.3198(18) 1 calc R U P A 3
H46F H 0.733474 0.318692 0.571521 0.035 Uiso 0.3198(18) 1 calc R U P A 3
C47 C 0.68463(10) 0.28564(8) 0.44273(8) 0.0241(2) Uani 1 1 d . . . . .
C48 C 0.79448(10) 0.31613(9) 0.45458(9) 0.0275(3) Uani 1 1 d . . . . .
H48 H 0.853978 0.333383 0.511672 0.033 Uiso 1 1 calc R U . . .
C49 C 0.81802(11) 0.32161(10) 0.38410(9) 0.0306(3) Uani 1 1 d . . . . .
H49 H 0.893088 0.341738 0.393069 0.037 Uiso 1 1 calc R U . . .
C50 C 0.73188(12) 0.29769(9) 0.30056(9) 0.0305(3) Uani 1 1 d . . . . .
H50 H 0.747685 0.301628 0.252184 0.037 Uiso 1 1 calc R U . . .
C51 C 0.62241(11) 0.26796(9) 0.28819(9) 0.0314(3) Uani 1 1 d . . . . .
H51 H 0.563158 0.251643 0.231135 0.038 Uiso 1 1 calc R U . . .
C52 C 0.59912(10) 0.26194(9) 0.35883(9) 0.0285(3) Uani 1 1 d . . . . .
H52 H 0.523912 0.241409 0.349650 0.034 Uiso 1 1 calc R U . . .
C53 C 0.4777(4) 0.4535(4) 0.6460(5) 0.0253(4) Uani 0.3591(19) 1 d D U P A 1
C53A C 0.4675(3) 0.4683(4) 0.6177(3) 0.0253(4) Uani 0.321(2) 1 d D U P A 2
C53B C 0.4849(5) 0.4626(5) 0.6420(5) 0.0253(4) Uani 0.3198(18) 1 d D U P A 3
C54 C 0.3481(5) 0.4943(8) 0.6717(4) 0.0295(8) Uani 0.529(3) 1 d D U P A 1
H54A H 0.292263 0.441609 0.619755 0.035 Uiso 0.529(3) 1 calc R U P A 1
H54B H 0.328938 0.548285 0.663266 0.035 Uiso 0.529(3) 1 calc R U P A 1
C54A C 0.3522(6) 0.4921(9) 0.6819(4) 0.0311(9) Uani 0.471(3) 1 d D U P A 2
H54C H 0.304404 0.423179 0.656133 0.037 Uiso 0.471(3) 1 calc R U P A 2
H54D H 0.309614 0.526845 0.651563 0.037 Uiso 0.471(3) 1 calc R U P A 2
C55 C 0.3338(2) 0.4626(2) 0.74980(18) 0.0337(5) Uani 0.529(3) 1 d D U P A 1
H55A H 0.348405 0.406241 0.757109 0.040 Uiso 0.529(3) 1 calc R U P A 1
H55B H 0.255003 0.443349 0.738134 0.040 Uiso 0.529(3) 1 calc R U P A 1
C55A C 0.3869(3) 0.5146(2) 0.7795(2) 0.0328(6) Uani 0.471(3) 1 d D U P A 2
H55C H 0.432048 0.481445 0.809147 0.039 Uiso 0.471(3) 1 calc R U P A 2
H55D H 0.434362 0.583710 0.804137 0.039 Uiso 0.471(3) 1 calc R U P A 2
C56 C 0.4114(2) 0.53915(19) 0.8343(2) 0.0358(6) Uani 0.529(3) 1 d D U P A 1
H56A H 0.399053 0.596537 0.826630 0.043 Uiso 0.529(3) 1 calc R U P A 1
H56B H 0.490435 0.556589 0.847636 0.043 Uiso 0.529(3) 1 calc R U P A 1
C56A C 0.2854(3) 0.4840(2) 0.7965(2) 0.0370(6) Uani 0.471(3) 1 d D U P A 2
H56C H 0.241699 0.414009 0.776622 0.044 Uiso 0.471(3) 1 calc R U P A 2
H56D H 0.236630 0.512350 0.762305 0.044 Uiso 0.471(3) 1 calc R U P A 2
C57 C 0.3915(4) 0.5062(3) 0.9107(2) 0.0565(9) Uani 0.529(3) 1 d D U P A 1
H57A H 0.316361 0.496421 0.900992 0.085 Uiso 0.529(3) 1 calc R U P A 1
H57B H 0.447979 0.554613 0.964621 0.085 Uiso 0.529(3) 1 calc R U P A 1
H57C H 0.397381 0.446397 0.915405 0.085 Uiso 0.529(3) 1 calc R U P A 1
C57A C 0.3183(4) 0.5137(3) 0.8919(3) 0.0542(10) Uani 0.471(3) 1 d D U P A 2
H57D H 0.250674 0.499397 0.899275 0.081 Uiso 0.471(3) 1 calc R U P A 2
H57E H 0.367735 0.582113 0.913260 0.081 Uiso 0.471(3) 1 calc R U P A 2
H57F H 0.357831 0.478981 0.925009 0.081 Uiso 0.471(3) 1 calc R U P A 2
C58 C 0.46551(10) 0.21110(9) 0.48550(8) 0.0254(2) Uani 1 1 d . . . . .
C59 C 0.27007(10) 0.15485(8) 0.45597(8) 0.0229(2) Uani 1 1 d . . . . .
C60 C 0.21759(11) 0.09649(9) 0.37303(8) 0.0284(3) Uani 1 1 d . . . . .
H60 H 0.257822 0.102501 0.340080 0.034 Uiso 1 1 calc R U . . .
C61 C 0.10633(11) 0.02963(10) 0.33894(9) 0.0340(3) Uani 1 1 d . . . . .
H61 H 0.070999 -0.011066 0.282921 0.041 Uiso 1 1 calc R U . . .
C62 C 0.04610(11) 0.02147(9) 0.38557(10) 0.0352(3) Uani 1 1 d . . . . .
H62 H -0.029992 -0.024742 0.361938 0.042 Uiso 1 1 calc R U . . .
C63 C 0.09791(11) 0.08141(9) 0.46711(10) 0.0327(3) Uani 1 1 d . . . . .
H63 H 0.056334 0.077141 0.498700 0.039 Uiso 1 1 calc R U . . .
C64 C 0.20982(10) 0.14755(9) 0.50306(8) 0.0258(2) Uani 1 1 d . . . . .
H64 H 0.245099 0.187574 0.559392 0.031 Uiso 1 1 calc R U . . .
F7 F 0.55108(9) 0.75848(7) 1.01641(8) 0.0543(3) Uani 1 1 d . . . . .
F8 F 0.42380(7) 0.78904(8) 0.92436(6) 0.0514(3) Uani 1 1 d . . . . .
F9 F 0.53117(7) 0.88032(6) 1.05160(6) 0.0416(2) Uani 1 1 d . . . . .
F10 F 0.71202(7) 1.17558(6) 0.98996(5) 0.03689(18) Uani 1 1 d . . . . .
F11 F 0.68323(8) 1.15448(6) 0.85757(5) 0.0415(2) Uani 1 1 d . . . . .
F12 F 0.84752(7) 1.19275(6) 0.96111(7) 0.0444(2) Uani 1 1 d . . . . .
N7 N 0.76866(9) 0.85669(7) 0.84180(7) 0.0253(2) Uani 1 1 d . . . . .
H7 H 0.8328(15) 0.8909(12) 0.8457(11) 0.034(4) Uiso 1 1 d . . . . .
N8 N 0.7679(4) 0.7390(3) 0.7552(3) 0.0243(7) Uani 0.3591(19) 1 d D U P A 1
H8 H 0.836758 0.777947 0.765842 0.029 Uiso 0.3591(19) 1 calc R U P A 1
N8A N 0.7800(6) 0.7263(5) 0.7810(5) 0.0238(9) Uani 0.321(2) 1 d D U P A 2
H8A H 0.850615 0.763995 0.795148 0.029 Uiso 0.321(2) 1 calc R U P A 2
N8B N 0.7893(6) 0.7333(5) 0.7942(5) 0.0250(9) Uani 0.3198(18) 1 d D U P A 3
H8B H 0.859027 0.773644 0.808367 0.030 Uiso 0.3198(18) 1 calc R U P A 3
N9 N 0.5927(3) 0.4775(2) 0.6680(2) 0.0234(5) Uani 0.3591(19) 1 d D U P A 1
N9A N 0.5852(3) 0.4984(2) 0.6412(3) 0.0253(7) Uani 0.321(2) 1 d D U P A 2
N9B N 0.5622(3) 0.5067(2) 0.6072(3) 0.0258(6) Uani 0.3198(18) 1 d D U P A 3
N10 N 0.5624(2) 0.28988(15) 0.50740(11) 0.0227(4) Uani 0.3591(19) 1 d D U P A 1
N10A N 0.5624(2) 0.28988(15) 0.50740(11) 0.0227(4) Uani 0.321(2) 1 d D U P A 2
N10B N 0.5761(5) 0.2865(4) 0.5324(3) 0.0227(4) Uani 0.3198(18) 1 d D U P A 3
N11 N 0.45635(9) 0.52268(8) 0.67427(8) 0.0290(2) Uani 1 1 d D U . . .
H11 H 0.5115(15) 0.5782(13) 0.7062(11) 0.035(4) Uiso 1 1 d . . . . .
N12 N 0.38223(9) 0.22559(7) 0.49259(7) 0.0262(2) Uani 1 1 d . . . . .
H12 H 0.3978(13) 0.2770(12) 0.5274(11) 0.030(4) Uiso 1 1 d . . . . .
O4 O 0.61947(8) 0.70976(7) 0.78479(8) 0.0440(3) Uani 1 1 d . . . . .
O5 O 0.4041(12) 0.3726(8) 0.6045(13) 0.0231(14) Uani 0.3591(19) 1 d D U P A 1
O5A O 0.3943(5) 0.3858(4) 0.5782(3) 0.0237(10) Uani 0.321(2) 1 d D U P A 2
O5B O 0.4162(13) 0.3793(9) 0.6050(15) 0.0235(16) Uani 0.3198(18) 1 d D U P A 3
O6 O 0.45072(7) 0.13259(6) 0.45261(6) 0.02714(19) Uani 1 1 d . . . . .

loop_
_atom_site_aniso_label
_atom_site_aniso_U_11
_atom_site_aniso_U_22
_atom_site_aniso_U_33
_atom_site_aniso_U_23
_atom_site_aniso_U_13
_atom_site_aniso_U_12
C1 0.0240(6) 0.0233(6) 0.0274(6) 0.0048(5) 0.0143(5) 0.0081(5)
C2 0.0265(6) 0.0253(6) 0.0264(6) 0.0040(5) 0.0156(5) 0.0080(5)
C3 0.0271(6) 0.0239(6) 0.0240(6) 0.0039(5) 0.0104(5) 0.0084(5)
C4 0.0218(6) 0.0261(6) 0.0282(6) 0.0064(5) 0.0110(5) 0.0049(5)
C5 0.0227(6) 0.0298(6) 0.0265(6) 0.0083(5) 0.0131(5) 0.0102(5)
C6 0.0243(6) 0.0250(6) 0.0257(6) 0.0036(5) 0.0132(5) 0.0097(5)
C7 0.0315(6) 0.0240(6) 0.0280(6) 0.0033(5) 0.0123(5) 0.0063(5)
C8 0.0239(6) 0.0346(7) 0.0334(7) 0.0078(5) 0.0157(5) 0.0105(5)
C9 0.0247(6) 0.0225(6) 0.0244(5) 0.0014(4) 0.0155(5) 0.0069(5)
C10 0.0211(5) 0.0218(6) 0.0282(6) -0.0017(4) 0.0132(5) 0.0056(5)
C11 0.0230(5) 0.0205(5) 0.0305(6) 0.0048(4) 0.0161(5) 0.0094(5)
C12 0.0207(5) 0.0205(5) 0.0276(6) 0.0016(4) 0.0139(5) 0.0059(4)
C13 0.0190(5) 0.0199(5) 0.0278(6) 0.0021(4) 0.0119(5) 0.0067(4)
C14 0.0258(6) 0.0189(6) 0.0261(6) 0.0039(4) 0.0135(5) 0.0061(5)
C15 0.0202(5) 0.0192(5) 0.0275(6) 0.0027(4) 0.0152(5) 0.0036(4)
C16 0.0233(6) 0.0219(6) 0.0309(6) 0.0029(5) 0.0132(5) 0.0085(5)
C17 0.0236(6) 0.0302(6) 0.0281(6) 0.0028(5) 0.0104(5) 0.0085(5)
C18 0.0264(6) 0.0253(6) 0.0306(6) -0.0028(5) 0.0145(5) 0.0020(5)
C19 0.0379(7) 0.0179(6) 0.0390(7) 0.0022(5) 0.0202(6) 0.0061(5)
C20 0.0326(6) 0.0212(6) 0.0303(6) 0.0069(5) 0.0164(5) 0.0086(5)
C21 0.0234(5) 0.0225(6) 0.0255(6) 0.0035(4) 0.0141(5) 0.0090(5)
C22 0.0284(6) 0.0198(6) 0.0373(7) 0.0028(5) 0.0185(5) 0.0092(5)
C23 0.0308(6) 0.0244(6) 0.0347(7) 0.0019(5) 0.0142(5) 0.0111(5)
C24 0.0379(8) 0.0261(7) 0.0442(8) -0.0024(6) 0.0142(6) 0.0105(6)
C25 0.0438(9) 0.0375(9) 0.0591(11) -0.0120(8) 0.0069(8) 0.0069(7)
C26 0.0184(5) 0.0208(5) 0.0191(5) -0.0001(4) 0.0084(4) 0.0043(4)
C27 0.0147(5) 0.0216(5) 0.0199(5) -0.0005(4) 0.0060(4) 0.0062(4)
C28 0.0194(5) 0.0238(6) 0.0229(5) 0.0026(4) 0.0100(4) 0.0075(4)
C29 0.0221(5) 0.0296(6) 0.0257(6) 0.0012(5) 0.0126(5) 0.0107(5)
C30 0.0324(6) 0.0270(6) 0.0345(7) 0.0011(5) 0.0167(5) 0.0153(5)
C31 0.0385(7) 0.0226(6) 0.0404(7) 0.0075(5) 0.0231(6) 0.0129(5)
C32 0.0274(6) 0.0248(6) 0.0293(6) 0.0047(5) 0.0167(5) 0.0098(5)
F1 0.0697(6) 0.0315(4) 0.0284(4) 0.0047(3) 0.0251(4) 0.0167(4)
F2 0.0323(4) 0.0357(5) 0.0478(5) -0.0127(4) 0.0117(4) -0.0010(4)
F3 0.0471(5) 0.0303(4) 0.0381(4) 0.0036(3) 0.0154(4) 0.0182(4)
F4 0.0344(4) 0.0401(5) 0.0486(5) 0.0170(4) 0.0292(4) 0.0125(4)
F5 0.0295(4) 0.0541(5) 0.0482(5) 0.0177(4) 0.0219(4) 0.0229(4)
F6 0.0319(4) 0.0489(5) 0.0369(4) 0.0005(4) 0.0225(4) 0.0113(4)
N1 0.0269(5) 0.0198(5) 0.0361(6) -0.0022(4) 0.0208(5) 0.0052(4)
N2 0.0268(5) 0.0198(5) 0.0363(6) -0.0025(4) 0.0211(5) 0.0059(4)
N3 0.0242(5) 0.0202(5) 0.0351(5) 0.0037(4) 0.0201(4) 0.0078(4)
N4 0.0216(5) 0.0175(5) 0.0267(5) 0.0019(4) 0.0139(4) 0.0050(4)
N5 0.0267(5) 0.0193(5) 0.0350(6) 0.0016(4) 0.0203(5) 0.0077(4)
N6 0.0178(4) 0.0190(5) 0.0246(5) 0.0012(4) 0.0128(4) 0.0046(4)
O1 0.0266(4) 0.0200(4) 0.0288(4) 0.0001(3) 0.0167(4) 0.0071(3)
O2 0.0272(4) 0.0241(4) 0.0378(5) 0.0053(4) 0.0219(4) 0.0117(4)
O3 0.0221(4) 0.0211(4) 0.0317(4) -0.0006(3) 0.0171(4) 0.0020(3)
C33 0.0168(5) 0.0253(6) 0.0211(5) -0.0001(4) 0.0048(4) 0.0068(4)
C34 0.0209(5) 0.0231(6) 0.0235(6) 0.0010(4) 0.0067(5) 0.0057(5)
C35 0.0198(5) 0.0297(6) 0.0213(5) 0.0026(5) 0.0075(4) 0.0066(5)
C36 0.0216(5) 0.0307(6) 0.0220(5) 0.0027(5) 0.0089(5) 0.0110(5)
C37 0.0207(5) 0.0269(6) 0.0207(5) 0.0033(4) 0.0064(4) 0.0103(5)
C38 0.0194(5) 0.0262(6) 0.0225(5) 0.0036(4) 0.0086(4) 0.0074(5)
C39 0.0285(6) 0.0310(7) 0.0286(6) 0.0021(5) 0.0149(5) 0.0060(5)
C40 0.0263(6) 0.0304(6) 0.0274(6) 0.0060(5) 0.0128(5) 0.0140(5)
C41 0.0216(6) 0.0253(6) 0.0483(8) -0.0068(6) 0.0170(6) 0.0030(5)
C42 0.0210(10) 0.0243(10) 0.0285(12) -0.0025(10) 0.0122(9) 0.0036(9)
C42A 0.0189(11) 0.0191(10) 0.0296(14) 0.0001(12) 0.0115(11) 0.0057(9)
C42B 0.0194(11) 0.0202(10) 0.0288(14) -0.0021(12) 0.0106(11) 0.0035(9)
C43 0.0204(10) 0.0215(10) 0.0282(11) -0.0023(9) 0.0099(9) 0.0051(8)
C43A 0.0199(11) 0.0204(10) 0.0293(12) -0.0025(10) 0.0122(10) 0.0041(9)
C43B 0.0200(11) 0.0228(11) 0.0299(12) -0.0046(10) 0.0125(10) 0.0027(9)
C44 0.0208(9) 0.0193(11) 0.0273(12) -0.0014(10) 0.0119(9) 0.0069(9)
C44A 0.0215(9) 0.0202(11) 0.0292(11) -0.0017(10) 0.0115(9) 0.0049(9)
C44B 0.0214(9) 0.0199(10) 0.0276(10) -0.0021(9) 0.0132(8) 0.0052(8)
C45 0.0209(10) 0.0203(10) 0.0284(12) -0.0002(10) 0.0125(11) 0.0050(8)
C45A 0.0214(10) 0.0202(10) 0.0265(12) -0.0014(10) 0.0124(11) 0.0054(9)
C45B 0.0196(9) 0.0205(10) 0.0259(11) -0.0025(10) 0.0117(9) 0.0051(8)
C46 0.0203(5) 0.0269(6) 0.0352(7) -0.0037(5) 0.0146(5) 0.0056(5)
C47 0.0216(5) 0.0169(5) 0.0337(6) 0.0005(4) 0.0136(5) 0.0080(4)
C48 0.0201(5) 0.0263(6) 0.0326(6) 0.0007(5) 0.0110(5) 0.0088(5)
C49 0.0246(6) 0.0303(7) 0.0414(7) 0.0063(5) 0.0191(6) 0.0124(5)
C50 0.0356(7) 0.0252(6) 0.0364(7) 0.0072(5) 0.0210(6) 0.0139(5)
C51 0.0292(6) 0.0269(6) 0.0322(7) 0.0053(5) 0.0103(5) 0.0107(5)
C52 0.0199(5) 0.0240(6) 0.0386(7) 0.0044(5) 0.0124(5) 0.0081(5)
C53 0.0218(6) 0.0206(7) 0.0289(8) -0.0029(7) 0.0149(6) 0.0023(5)
C53A 0.0218(6) 0.0206(7) 0.0289(8) -0.0029(7) 0.0149(6) 0.0023(5)
C53B 0.0218(6) 0.0206(7) 0.0289(8) -0.0029(7) 0.0149(6) 0.0023(5)
C54 0.0244(11) 0.0241(11) 0.0372(13) -0.0037(12) 0.0159(10) 0.0072(10)
C54A 0.0239(11) 0.0246(12) 0.0401(14) -0.0041(13) 0.0160(11) 0.0061(11)
C55 0.0299(10) 0.0260(10) 0.0441(11) -0.0018(9) 0.0232(9) 0.0056(8)
C55A 0.0285(10) 0.0273(11) 0.0385(12) -0.0006(10) 0.0177(9) 0.0068(9)
C56 0.0400(11) 0.0277(10) 0.0408(12) 0.0012(9) 0.0258(10) 0.0091(9)
C56A 0.0342(11) 0.0311(11) 0.0448(12) 0.0014(10) 0.0247(10) 0.0072(9)
C57 0.070(2) 0.0516(17) 0.0544(17) 0.0088(14) 0.0439(16) 0.0168(15)
C57A 0.0544(19) 0.0462(18) 0.0498(18) -0.0026(14) 0.0354(16) -0.0002(16)
C58 0.0243(6) 0.0205(6) 0.0319(6) 0.0005(5) 0.0166(5) 0.0068(5)
C59 0.0206(5) 0.0177(5) 0.0293(6) 0.0031(4) 0.0116(5) 0.0075(4)
C60 0.0291(6) 0.0264(6) 0.0282(6) 0.0029(5) 0.0117(5) 0.0125(5)
C61 0.0285(6) 0.0269(6) 0.0329(7) -0.0015(5) 0.0021(5) 0.0126(5)
C62 0.0185(6) 0.0220(6) 0.0537(9) 0.0044(6) 0.0085(6) 0.0069(5)
C63 0.0257(6) 0.0254(6) 0.0520(8) 0.0097(6) 0.0229(6) 0.0106(5)
C64 0.0246(6) 0.0217(6) 0.0327(6) 0.0039(5) 0.0154(5) 0.0095(5)
F7 0.0679(6) 0.0473(5) 0.0756(7) 0.0331(5) 0.0541(6) 0.0276(5)
F8 0.0260(4) 0.0654(6) 0.0364(5) -0.0022(4) 0.0151(4) -0.0043(4)
F9 0.0413(5) 0.0403(5) 0.0367(4) -0.0014(4) 0.0263(4) 0.0039(4)
F10 0.0492(5) 0.0326(4) 0.0377(4) 0.0055(3) 0.0252(4) 0.0210(4)
F11 0.0585(5) 0.0408(5) 0.0313(4) 0.0145(3) 0.0179(4) 0.0298(4)
F12 0.0310(4) 0.0255(4) 0.0768(7) 0.0098(4) 0.0261(4) 0.0110(3)
N7 0.0171(5) 0.0221(5) 0.0305(5) -0.0015(4) 0.0108(4) 0.0035(4)
N8 0.0182(11) 0.0200(11) 0.0285(14) -0.0010(12) 0.0124(12) 0.0014(9)
N8A 0.0161(12) 0.0206(12) 0.0298(18) -0.0014(13) 0.0110(13) 0.0035(11)
N8B 0.0181(12) 0.0191(12) 0.0294(16) -0.0021(12) 0.0102(12) 0.0019(11)
N9 0.0199(8) 0.0183(9) 0.0284(10) -0.0034(8) 0.0124(8) 0.0045(7)
N9A 0.0222(9) 0.0199(9) 0.0290(11) -0.0032(9) 0.0126(9) 0.0047(8)
N9B 0.0217(9) 0.0209(9) 0.0292(10) -0.0041(9) 0.0124(8) 0.0043(8)
N10 0.0207(6) 0.0203(5) 0.0266(9) -0.0019(6) 0.0139(7) 0.0060(4)
N10A 0.0207(6) 0.0203(5) 0.0266(9) -0.0019(6) 0.0139(7) 0.0060(4)
N10B 0.0207(6) 0.0203(5) 0.0266(9) -0.0019(6) 0.0139(7) 0.0060(4)
N11 0.0225(5) 0.0210(5) 0.0363(5) -0.0069(4) 0.0151(4) 0.0025(4)
N12 0.0228(5) 0.0183(5) 0.0358(6) -0.0039(4) 0.0171(4) 0.0046(4)
O4 0.0212(4) 0.0301(5) 0.0660(7) -0.0187(5) 0.0229(5) -0.0027(4)
O5 0.020(2) 0.018(2) 0.0282(19) -0.0025(19) 0.015(2) 0.0018(16)
O5A 0.0197(17) 0.0175(15) 0.030(2) -0.0028(15) 0.0134(16) 0.0036(12)
O5B 0.021(3) 0.017(2) 0.029(2) 0.0011(19) 0.014(2) 0.0024(17)
O6 0.0251(4) 0.0200(4) 0.0357(5) -0.0017(3) 0.0168(4) 0.0072(3)

loop_
_atom_type_symbol
_atom_type_description
_atom_type_scat_dispersion_real
_atom_type_scat_dispersion_imag
_atom_type_scat_source
C C 0.0181 0.0091 'International Tables Vol C Tables 4.2.6.8 and 6.1.1.4'
H H 0.0000 0.0000 'International Tables Vol C Tables 4.2.6.8 and 6.1.1.4'
F F 0.0727 0.0534 'International Tables Vol C Tables 4.2.6.8 and 6.1.1.4'
N N 0.0311 0.0180 'International Tables Vol C Tables 4.2.6.8 and 6.1.1.4'
O O 0.0492 0.0322 'International Tables Vol C Tables 4.2.6.8 and 6.1.1.4'

loop_
_geom_angle_atom_site_label_1
_geom_angle_atom_site_label_2
_geom_angle_atom_site_label_3
_geom_angle
_geom_angle_site_symmetry_1
_geom_angle_site_symmetry_3
_geom_angle_publ_flag
C2 C1 C6 119.00(11) . . ?
C2 C1 N1 122.51(11) . . ?
N1 C1 C6 118.49(11) . . ?
C1 C2 H2 120.2 . . ?
C3 C2 C1 119.64(11) . . ?
C3 C2 H2 120.2 . . ?
C2 C3 C7 117.71(11) . . ?
C4 C3 C2 121.92(12) . . ?
C4 C3 C7 120.34(11) . . ?
C3 C4 H4 121.0 . . ?
C3 C4 C5 118.00(11) . . ?
C5 C4 H4 121.0 . . ?
C4 C5 C8 118.67(11) . . ?
C6 C5 C4 121.34(11) . . ?
C6 C5 C8 119.99(12) . . ?
C1 C6 H6 120.0 . . ?
C5 C6 C1 120.06(11) . . ?
C5 C6 H6 120.0 . . ?
F1 C7 C3 112.63(11) . . ?
F1 C7 F2 107.35(11) . . ?
F1 C7 F3 106.33(11) . . ?
F2 C7 C3 112.59(11) . . ?
F2 C7 F3 105.88(11) . . ?
F3 C7 C3 111.62(11) . . ?
F4 C8 C5 111.54(11) . . ?
F5 C8 C5 112.49(11) . . ?
F5 C8 F4 106.28(10) . . ?
F6 C8 C5 112.48(10) . . ?
F6 C8 F4 106.89(11) . . ?
F6 C8 F5 106.75(11) . . ?
N2 C9 N1 113.52(11) . . ?
O1 C9 N1 123.10(11) . . ?
O1 C9 N2 123.38(11) . . ?
H10A C10 H10B 108.0 . . ?
C11 C10 H10A 109.3 . . ?
C11 C10 H10B 109.3 . . ?
N2 C10 H10A 109.3 . . ?
N2 C10 H10B 109.3 . . ?
N2 C10 C11 111.44(10) . . ?
C10 C11 H11A 109.2 . . ?
C10 C11 H11B 109.2 . . ?
H11A C11 H11B 107.9 . . ?
N3 C11 C10 112.20(10) . . ?
N3 C11 H11A 109.2 . . ?
N3 C11 H11B 109.2 . . ?
H12A C12 H12B 108.0 . . ?
C13 C12 H12A 109.4 . . ?
C13 C12 H12B 109.4 . . ?
N3 C12 H12A 109.4 . . ?
N3 C12 H12B 109.4 . . ?
N3 C12 C13 111.20(10) . . ?
C12 C13 H13A 108.7 . . ?
C12 C13 H13B 108.7 . . ?
H13A C13 H13B 107.6 . . ?
N4 C13 C12 114.16(9) . . ?
N4 C13 H13A 108.7 . . ?
N4 C13 H13B 108.7 . . ?
H14A C14 H14B 107.4 . . ?
C15 C14 H14A 108.4 . . ?
C15 C14 H14B 108.4 . . ?
N4 C14 H14A 108.4 . . ?
N4 C14 H14B 108.4 . . ?
N4 C14 C15 115.69(10) . . ?
C16 C15 C14 122.89(11) . . ?
C16 C15 C20 119.04(11) . . ?
C20 C15 C14 118.00(11) . . ?
C15 C16 H16 119.8 . . ?
C15 C16 C17 120.40(12) . . ?
C17 C16 H16 119.8 . . ?
C16 C17 H17 120.0 . . ?
C18 C17 C16 120.00(12) . . ?
C18 C17 H17 120.0 . . ?
C17 C18 H18 120.1 . . ?
C19 C18 C17 119.81(12) . . ?
C19 C18 H18 120.1 . . ?
C18 C19 H19 120.0 . . ?
C18 C19 C20 120.09(12) . . ?
C20 C19 H19 120.0 . . ?
C15 C20 H20 119.7 . . ?
C19 C20 C15 120.64(12) . . ?
C19 C20 H20 119.7 . . ?
N5 C21 N3 117.65(10) . . ?
O2 C21 N3 120.22(11) . . ?
O2 C21 N5 122.13(11) . . ?
H22A C22 H22B 108.0 . . ?
C23 C22 H22A 109.5 . . ?
C23 C22 H22B 109.5 . . ?
N5 C22 H22A 109.5 . . ?
N5 C22 H22B 109.5 . . ?
N5 C22 C23 110.92(10) . . ?
C22 C23 H23A 109.2 . . ?
C22 C23 H23B 109.2 . . ?
C22 C23 C24 112.03(11) . . ?
H23A C23 H23B 107.9 . . ?
C24 C23 H23A 109.2 . . ?
C24 C23 H23B 109.2 . . ?
C23 C24 H24A 109.1 . . ?
C23 C24 H24B 109.1 . . ?
C23 C24 C25 112.60(13) . . ?
H24A C24 H24B 107.8 . . ?
C25 C24 H24A 109.1 . . ?
C25 C24 H24B 109.1 . . ?
C24 C25 H25A 109.5 . . ?
C24 C25 H25B 109.5 . . ?
C24 C25 H25C 109.5 . . ?
H25A C25 H25B 109.5 . . ?
H25A C25 H25C 109.5 . . ?
H25B C25 H25C 109.5 . . ?
N6 C26 N4 116.06(10) . . ?
O3 C26 N4 121.12(11) . . ?
O3 C26 N6 122.82(11) . . ?
C28 C27 N6 123.67(11) . . ?
C32 C27 C28 119.25(11) . . ?
C32 C27 N6 116.97(10) . . ?
C27 C28 H28 120.1 . . ?
C29 C28 C27 119.85(11) . . ?
C29 C28 H28 120.1 . . ?
C28 C29 H29 119.5 . . ?
C30 C29 C28 120.99(11) . . ?
C30 C29 H29 119.5 . . ?
C29 C30 H30 120.5 . . ?
C29 C30 C31 118.97(12) . . ?
C31 C30 H30 120.5 . . ?
C30 C31 H31 119.5 . . ?
C30 C31 C32 120.96(12) . . ?
C32 C31 H31 119.5 . . ?
C27 C32 H32 120.0 . . ?
C31 C32 C27 119.98(12) . . ?
C31 C32 H32 120.0 . . ?
C1 N1 H1 118.5(11) . . ?
C9 N1 C1 124.72(11) . . ?
C9 N1 H1 116.2(11) . . ?
C9 N2 C10 119.24(10) . . ?
C9 N2 H2A 118.3(12) . . ?
C10 N2 H2A 122.3(12) . . ?
C11 N3 C12 120.10(10) . . ?
C21 N3 C11 122.15(10) . . ?
C21 N3 C12 117.08(10) . . ?
C14 N4 C13 117.88(10) . . ?
C26 N4 C13 123.02(10) . . ?
C26 N4 C14 118.64(10) . . ?
C21 N5 C22 121.57(10) . . ?
C21 N5 H5 122.1(11) . . ?
C22 N5 H5 116.3(11) . . ?
C26 N6 C27 125.75(10) . . ?
C26 N6 H6A 120.0(10) . . ?
C27 N6 H6A 113.7(10) . . ?
C34 C33 N7 121.66(11) . . ?
C38 C33 C34 119.33(11) . . ?
C38 C33 N7 118.98(11) . . ?
C33 C34 H34 120.2 . . ?
C35 C34 C33 119.65(12) . . ?
C35 C34 H34 120.2 . . ?
C34 C35 C36 121.66(12) . . ?
C34 C35 C39 119.09(12) . . ?
C36 C35 C39 119.23(12) . . ?
C35 C36 H36 120.9 . . ?
C37 C36 C35 118.18(11) . . ?
C37 C36 H36 120.9 . . ?
C36 C37 C38 121.29(12) . . ?
C36 C37 C40 119.59(11) . . ?
C38 C37 C40 119.06(11) . . ?
C33 C38 C37 119.82(11) . . ?
C33 C38 H38 120.1 . . ?
C37 C38 H38 120.1 . . ?
F7 C39 C35 113.08(12) . . ?
F7 C39 F8 106.33(12) . . ?
F7 C39 F9 106.94(11) . . ?
F8 C39 C35 111.59(11) . . ?
F9 C39 C35 112.65(11) . . ?
F9 C39 F8 105.76(11) . . ?
F10 C40 C37 112.84(11) . . ?
F11 C40 C37 111.49(10) . . ?
F11 C40 F10 106.08(10) . . ?
F12 C40 C37 112.57(10) . . ?
F12 C40 F10 106.38(11) . . ?
F12 C40 F11 107.04(11) . . ?
N7 C41 N8 114.14(19) . . ?
N7 C41 N8A 117.6(3) . . ?
N8B C41 N7 111.9(3) . . ?
O4 C41 N7 121.96(12) . . ?
O4 C41 N8 121.15(19) . . ?
O4 C41 N8A 120.4(3) . . ?
O4 C41 N8B 125.1(3) . . ?
H42A C42 H42B 108.0 . . ?
C43 C42 H42A 109.3 . . ?
C43 C42 H42B 109.3 . . ?
N8 C42 H42A 109.3 . . ?
N8 C42 H42B 109.3 . . ?
N8 C42 C43 111.6(3) . . ?
H42C C42A H42D 107.9 . . ?
C43A C42A H42C 109.2 . . ?
C43A C42A H42D 109.2 . . ?
N8A C42A H42C 109.2 . . ?
N8A C42A H42D 109.2 . . ?
N8A C42A C43A 112.3(5) . . ?
H42E C42B H42F 107.9 . . ?
C43B C42B H42E 109.1 . . ?
C43B C42B H42F 109.1 . . ?
N8B C42B H42E 109.1 . . ?
N8B C42B H42F 109.1 . . ?
N8B C42B C43B 112.4(5) . . ?
C42 C43 H43A 109.3 . . ?
C42 C43 H43B 109.3 . . ?
H43A C43 H43B 108.0 . . ?
N9 C43 C42 111.4(3) . . ?
N9 C43 H43A 109.3 . . ?
N9 C43 H43B 109.3 . . ?
C42A C43A H43C 113.1 . . ?
C42A C43A H43D 113.1 . . ?
H43C C43A H43D 110.5 . . ?
N9A C43A C42A 93.0(4) . . ?
N9A C43A H43C 113.1 . . ?
N9A C43A H43D 113.1 . . ?
C42B C43B H43E 102.6 . . ?
C42B C43B H43F 102.6 . . ?
H43E C43B H43F 105.0 . . ?
N9B C43B C42B 138.0(5) . . ?
N9B C43B H43E 102.6 . . ?
N9B C43B H43F 102.6 . . ?
H44A C44 H44B 108.0 . . ?
C45 C44 H44A 109.3 . . ?
C45 C44 H44B 109.3 . . ?
N9 C44 H44A 109.3 . . ?
N9 C44 H44B 109.3 . . ?
N9 C44 C45 111.6(3) . . ?
H44C C44A H44D 107.8 . . ?
C45A C44A H44C 109.0 . . ?
C45A C44A H44D 109.0 . . ?
N9A C44A H44C 109.0 . . ?
N9A C44A H44D 109.0 . . ?
N9A C44A C45A 112.9(4) . . ?
H44E C44B H44F 107.9 . . ?
C45B C44B H44E 109.3 . . ?
C45B C44B H44F 109.3 . . ?
N9B C44B H44E 109.3 . . ?
N9B C44B H44F 109.3 . . ?
N9B C44B C45B 111.8(3) . . ?
C44 C45 H45A 109.4 . . ?
C44 C45 H45B 109.4 . . ?
H45A C45 H45B 108.0 . . ?
N10 C45 C44 111.0(4) . . ?
N10 C45 H45A 109.4 . . ?
N10 C45 H45B 109.4 . . ?
C44A C45A H45C 108.7 . . ?
C44A C45A H45D 108.7 . . ?
H45C C45A H45D 107.6 . . ?
N10A C45A C44A 114.2(4) . . ?
N10A C45A H45C 108.7 . . ?
N10A C45A H45D 108.7 . . ?
C44B C45B H45E 108.8 . . ?
C44B C45B H45F 108.8 . . ?
H45E C45B H45F 107.7 . . ?
N10B C45B C44B 114.0(4) . . ?
N10B C45B H45E 108.8 . . ?
N10B C45B H45F 108.8 . . ?
H46A C46 H46B 108.1 . . ?
H46C C46 H46D 108.1 . . ?
H46E C46 H46F 106.1 . . ?
C47 C46 H46A 109.5 . . ?
C47 C46 H46B 109.5 . . ?
C47 C46 H46C 109.5 . . ?
C47 C46 H46D 109.5 . . ?
C47 C46 H46E 105.7 . . ?
C47 C46 H46F 105.7 . . ?
N10 C46 H46A 109.5 . . ?
N10 C46 H46B 109.5 . . ?
N10 C46 C47 110.51(13) . . ?
N10A C46 H46C 109.5 . . ?
N10A C46 H46D 109.5 . . ?
N10A C46 C47 110.51(13) . . ?
N10B C46 H46E 105.7 . . ?
N10B C46 H46F 105.7 . . ?
N10B C46 C47 126.5(2) . . ?
C48 C47 C46 118.91(11) . . ?
C52 C47 C46 122.42(11) . . ?
C52 C47 C48 118.59(12) . . ?
C47 C48 H48 119.5 . . ?
C49 C48 C47 120.91(12) . . ?
C49 C48 H48 119.5 . . ?
C48 C49 H49 120.0 . . ?
C50 C49 C48 119.98(12) . . ?
C50 C49 H49 120.0 . . ?
C49 C50 H50 120.2 . . ?
C49 C50 C51 119.51(13) . . ?
C51 C50 H50 120.2 . . ?
C50 C51 H51 119.8 . . ?
C50 C51 C52 120.32(13) . . ?
C52 C51 H51 119.8 . . ?
C47 C52 C51 120.68(12) . . ?
C47 C52 H52 119.7 . . ?
C51 C52 H52 119.7 . . ?
N11 C53 N9 117.0(4) . . ?
O5 C53 N9 119.6(10) . . ?
O5 C53 N11 123.4(10) . . ?
N11 C53A N9A 110.4(3) . . ?
O5A C53A N9A 122.5(5) . . ?
O5A C53A N11 121.2(5) . . ?
N11 C53B N9B 114.0(5) . . ?
O5B C53B N9B 115.7(13) . . ?
O5B C53B N11 120.8(12) . . ?
H54A C54 H54B 107.2 . . ?
C55 C54 H54A 107.8 . . ?
C55 C54 H54B 107.8 . . ?
N11 C54 H54A 107.8 . . ?
N11 C54 H54B 107.8 . . ?
N11 C54 C55 117.9(5) . . ?
H54C C54A H54D 108.7 . . ?
C55A C54A H54C 110.5 . . ?
C55A C54A H54D 110.5 . . ?
N11 C54A H54C 110.5 . . ?
N11 C54A H54D 110.5 . . ?
N11 C54A C55A 106.2(5) . . ?
C54 C55 H55A 108.9 . . ?
C54 C55 H55B 108.9 . . ?
C54 C55 C56 113.5(4) . . ?
H55A C55 H55B 107.7 . . ?
C56 C55 H55A 108.9 . . ?
C56 C55 H55B 108.9 . . ?
C54A C55A H55C 109.4 . . ?
C54A C55A H55D 109.4 . . ?
H55C C55A H55D 108.0 . . ?
C56A C55A C54A 111.4(4) . . ?
C56A C55A H55C 109.4 . . ?
C56A C55A H55D 109.4 . . ?
C55 C56 H56A 109.2 . . ?
C55 C56 H56B 109.2 . . ?
C55 C56 C57 112.1(2) . . ?
H56A C56 H56B 107.9 . . ?
C57 C56 H56A 109.2 . . ?
C57 C56 H56B 109.2 . . ?
C55A C56A H56C 109.2 . . ?
C55A C56A H56D 109.2 . . ?
C55A C56A C57A 112.0(3) . . ?
H56C C56A H56D 107.9 . . ?
C57A C56A H56C 109.2 . . ?
C57A C56A H56D 109.2 . . ?
C56 C57 H57A 109.5 . . ?
C56 C57 H57B 109.5 . . ?
C56 C57 H57C 109.5 . . ?
H57A C57 H57B 109.5 . . ?
H57A C57 H57C 109.5 . . ?
H57B C57 H57C 109.5 . . ?
C56A C57A H57D 109.5 . . ?
C56A C57A H57E 109.5 . . ?
C56A C57A H57F 109.5 . . ?
H57D C57A H57E 109.5 . . ?
H57D C57A H57F 109.5 . . ?
H57E C57A H57F 109.5 . . ?
N10 C58 N12 115.97(14) . . ?
N10A C58 N12 115.97(14) . . ?
N12 C58 N10B 116.1(2) . . ?
O6 C58 N10 121.12(14) . . ?
O6 C58 N10A 121.12(14) . . ?
O6 C58 N10B 120.4(2) . . ?
O6 C58 N12 122.50(11) . . ?
C60 C59 N12 121.70(11) . . ?
C64 C59 C60 119.97(11) . . ?
C64 C59 N12 118.24(11) . . ?
C59 C60 H60 120.2 . . ?
C61 C60 C59 119.59(12) . . ?
C61 C60 H60 120.2 . . ?
C60 C61 H61 119.6 . . ?
C62 C61 C60 120.77(13) . . ?
C62 C61 H61 119.6 . . ?
C61 C62 H62 120.3 . . ?
C61 C62 C63 119.37(12) . . ?
C63 C62 H62 120.3 . . ?
C62 C63 H63 119.6 . . ?
C62 C63 C64 120.72(13) . . ?
C64 C63 H63 119.6 . . ?
C59 C64 H64 120.2 . . ?
C63 C64 C59 119.55(12) . . ?
C63 C64 H64 120.2 . . ?
C33 N7 H7 118.7(12) . . ?
C41 N7 C33 123.43(11) . . ?
C41 N7 H7 117.8(12) . . ?
C41 N8 C42 119.4(3) . . ?
C41 N8 H8 120.3 . . ?
C42 N8 H8 120.3 . . ?
C41 N8A C42A 121.2(6) . . ?
C41 N8A H8A 119.4 . . ?
C42A N8A H8A 119.4 . . ?
C41 N8B C42B 117.0(6) . . ?
C41 N8B H8B 121.5 . . ?
C42B N8B H8B 121.5 . . ?
C44 N9 C43 120.3(3) . . ?
C53 N9 C43 122.2(4) . . ?
C53 N9 C44 116.1(3) . . ?
C44A N9A C43A 125.6(4) . . ?
C53A N9A C43A 110.4(4) . . ?
C53A N9A C44A 118.8(4) . . ?
C44B N9B C43B 119.8(4) . . ?
C53B N9B C43B 114.1(5) . . ?
C53B N9B C44B 117.3(4) . . ?
C45 N10 C46 117.5(4) . . ?
C58 N10 C45 123.5(4) . . ?
C58 N10 C46 116.53(16) . . ?
C45A N10A C46 120.2(4) . . ?
C58 N10A C45A 122.9(4) . . ?
C58 N10A C46 116.53(16) . . ?
C46 N10B C45B 120.4(4) . . ?
C46 N10B C58 116.4(3) . . ?
C58 N10B C45B 123.1(5) . . ?
C53 N11 C54 117.5(5) . . ?
C53 N11 H11 120.5(12) . . ?
C53A N11 C54A 121.7(5) . . ?
C53A N11 H11 120.6(12) . . ?
C53B N11 H11 116.0(12) . . ?
C54 N11 H11 119.7(12) . . ?
C54A N11 H11 117.7(12) . . ?
C58 N12 C59 122.80(10) . . ?
C58 N12 H12 120.9(11) . . ?
C59 N12 H12 115.7(11) . . ?

loop_
_geom_bond_atom_site_label_1
_geom_bond_atom_site_label_2
_geom_bond_distance
_geom_bond_site_symmetry_2
_geom_bond_publ_flag
C1 C2 1.3967(17) . ?
C1 C6 1.4026(17) . ?
C1 N1 1.3967(16) . ?
C2 H2 0.9500 . ?
C2 C3 1.3881(17) . ?
C3 C4 1.3866(18) . ?
C3 C7 1.5023(18) . ?
C4 H4 0.9500 . ?
C4 C5 1.3910(18) . ?
C5 C6 1.3862(17) . ?
C5 C8 1.5038(17) . ?
C6 H6 0.9500 . ?
C7 F1 1.3312(16) . ?
C7 F2 1.3359(16) . ?
C7 F3 1.3416(17) . ?
C8 F4 1.3429(16) . ?
C8 F5 1.3399(16) . ?
C8 F6 1.3383(16) . ?
C9 N1 1.3910(16) . ?
C9 N2 1.3491(16) . ?
C9 O1 1.2279(15) . ?
C10 H10A 0.9900 . ?
C10 H10B 0.9900 . ?
C10 C11 1.5355(17) . ?
C10 N2 1.4486(15) . ?
C11 H11A 0.9900 . ?
C11 H11B 0.9900 . ?
C11 N3 1.4561(15) . ?
C12 H12A 0.9900 . ?
C12 H12B 0.9900 . ?
C12 C13 1.5417(17) . ?
C12 N3 1.4576(15) . ?
C13 H13A 0.9900 . ?
C13 H13B 0.9900 . ?
C13 N4 1.4622(14) . ?
C14 H14A 0.9900 . ?
C14 H14B 0.9900 . ?
C14 C15 1.5156(16) . ?
C14 N4 1.4590(15) . ?
C15 C16 1.3880(18) . ?
C15 C20 1.3917(17) . ?
C16 H16 0.9500 . ?
C16 C17 1.3958(18) . ?
C17 H17 0.9500 . ?
C17 C18 1.3879(19) . ?
C18 H18 0.9500 . ?
C18 C19 1.384(2) . ?
C19 H19 0.9500 . ?
C19 C20 1.3893(19) . ?
C20 H20 0.9500 . ?
C21 N3 1.3690(16) . ?
C21 N5 1.3479(16) . ?
C21 O2 1.2459(15) . ?
C22 H22A 0.9900 . ?
C22 H22B 0.9900 . ?
C22 C23 1.5211(18) . ?
C22 N5 1.4568(15) . ?
C23 H23A 0.9900 . ?
C23 H23B 0.9900 . ?
C23 C24 1.5212(18) . ?
C24 H24A 0.9900 . ?
C24 H24B 0.9900 . ?
C24 C25 1.523(2) . ?
C25 H25A 0.9800 . ?
C25 H25B 0.9800 . ?
C25 H25C 0.9800 . ?
C26 N4 1.3701(15) . ?
C26 N6 1.3660(15) . ?
C26 O3 1.2408(14) . ?
C27 C28 1.3965(16) . ?
C27 C32 1.3932(17) . ?
C27 N6 1.4138(15) . ?
C28 H28 0.9500 . ?
C28 C29 1.3904(17) . ?
C29 H29 0.9500 . ?
C29 C30 1.3813(19) . ?
C30 H30 0.9500 . ?
C30 C31 1.3867(19) . ?
C31 H31 0.9500 . ?
C31 C32 1.3871(18) . ?
C32 H32 0.9500 . ?
N1 H1 0.852(18) . ?
N2 H2A 0.845(19) . ?
N5 H5 0.864(18) . ?
N6 H6A 0.850(16) . ?
C33 C34 1.4001(18) . ?
C33 C38 1.3908(18) . ?
C33 N7 1.4044(16) . ?
C34 H34 0.9500 . ?
C34 C35 1.3842(18) . ?
C35 C36 1.3877(19) . ?
C35 C39 1.5022(18) . ?
C36 H36 0.9500 . ?
C36 C37 1.3871(18) . ?
C37 C38 1.3935(17) . ?
C37 C40 1.4982(18) . ?
C38 H38 0.9500 . ?
C39 F7 1.3290(18) . ?
C39 F8 1.3399(16) . ?
C39 F9 1.3383(16) . ?
C40 F10 1.3388(15) . ?
C40 F11 1.3383(15) . ?
C40 F12 1.3317(15) . ?
C41 N7 1.3735(17) . ?
C41 N8 1.395(4) . ?
C41 N8A 1.382(7) . ?
C41 N8B 1.336(7) . ?
C41 O4 1.2329(16) . ?
C42 H42A 0.9900 . ?
C42 H42B 0.9900 . ?
C42 C43 1.527(5) . ?
C42 N8 1.459(4) . ?
C42A H42C 0.9900 . ?
C42A H42D 0.9900 . ?
C42A C43A 1.527(6) . ?
C42A N8A 1.459(4) . ?
C42B H42E 0.9900 . ?
C42B H42F 0.9900 . ?
C42B C43B 1.533(5) . ?
C42B N8B 1.447(4) . ?
C43 H43A 0.9900 . ?
C43 H43B 0.9900 . ?
C43 N9 1.463(3) . ?
C43A H43C 0.9900 . ?
C43A H43D 0.9900 . ?
C43A N9A 1.524(4) . ?
C43B H43E 0.9900 . ?
C43B H43F 0.9900 . ?
C43B N9B 1.499(4) . ?
C44 H44A 0.9900 . ?
C44 H44B 0.9900 . ?
C44 C45 1.538(6) . ?
C44 N9 1.460(4) . ?
C44A H44C 0.9900 . ?
C44A H44D 0.9900 . ?
C44A C45A 1.533(6) . ?
C44A N9A 1.467(4) . ?
C44B H44E 0.9900 . ?
C44B H44F 0.9900 . ?
C44B C45B 1.530(5) . ?
C44B N9B 1.457(4) . ?
C45 H45A 0.9900 . ?
C45 H45B 0.9900 . ?
C45 N10 1.462(4) . ?
C45A H45C 0.9900 . ?
C45A H45D 0.9900 . ?
C45A N10A 1.458(4) . ?
C45B H45E 0.9900 . ?
C45B H45F 0.9900 . ?
C45B N10B 1.458(4) . ?
C46 H46A 0.9900 . ?
C46 H46B 0.9900 . ?
C46 H46C 0.9900 . ?
C46 H46D 0.9900 . ?
C46 H46E 0.9900 . ?
C46 H46F 0.9900 . ?
C46 C47 1.5110(18) . ?
C46 N10 1.489(3) . ?
C46 N10A 1.489(3) . ?
C46 N10B 1.421(6) . ?
C47 C48 1.3953(17) . ?
C47 C52 1.3886(18) . ?
C48 H48 0.9500 . ?
C48 C49 1.3884(19) . ?
C49 H49 0.9500 . ?
C49 C50 1.387(2) . ?
C50 H50 0.9500 . ?
C50 C51 1.3885(19) . ?
C51 H51 0.9500 . ?
C51 C52 1.389(2) . ?
C52 H52 0.9500 . ?
C53 N9 1.436(4) . ?
C53 N11 1.361(6) . ?
C53 O5 1.235(7) . ?
C53A N9A 1.451(4) . ?
C53A N11 1.369(5) . ?
C53A O5A 1.244(6) . ?
C53B N9B 1.440(4) . ?
C53B N11 1.348(6) . ?
C53B O5B 1.233(8) . ?
C54 H54A 0.9900 . ?
C54 H54B 0.9900 . ?
C54 C55 1.521(6) . ?
C54 N11 1.437(6) . ?
C54A H54C 0.9900 . ?
C54A H54D 0.9900 . ?
C54A C55A 1.534(7) . ?
C54A N11 1.461(7) . ?
C55 H55A 0.9900 . ?
C55 H55B 0.9900 . ?
C55 C56 1.524(4) . ?
C55A H55C 0.9900 . ?
C55A H55D 0.9900 . ?
C55A C56A 1.514(4) . ?
C56 H56A 0.9900 . ?
C56 H56B 0.9900 . ?
C56 C57 1.532(4) . ?
C56A H56C 0.9900 . ?
C56A H56D 0.9900 . ?
C56A C57A 1.515(4) . ?
C57 H57A 0.9800 . ?
C57 H57B 0.9800 . ?
C57 H57C 0.9800 . ?
C57A H57D 0.9800 . ?
C57A H57E 0.9800 . ?
C57A H57F 0.9800 . ?
C58 N10 1.354(3) . ?
C58 N10A 1.354(3) . ?
C58 N10B 1.425(6) . ?
C58 N12 1.3625(15) . ?
C58 O6 1.2365(15) . ?
C59 C60 1.3940(17) . ?
C59 C64 1.3932(17) . ?
C59 N12 1.4111(15) . ?
C60 H60 0.9500 . ?
C60 C61 1.3864(19) . ?
C61 H61 0.9500 . ?
C61 C62 1.384(2) . ?
C62 H62 0.9500 . ?
C62 C63 1.387(2) . ?
C63 H63 0.9500 . ?
C63 C64 1.3876(18) . ?
C64 H64 0.9500 . ?
N7 H7 0.847(18) . ?
N8 H8 0.8800 . ?
N8A H8A 0.8800 . ?
N8B H8B 0.8800 . ?
N11 H11 0.877(19) . ?
N12 H12 0.880(18) . ?

loop_
_geom_hbond_atom_site_label_D
_geom_hbond_atom_site_label_H
_geom_hbond_atom_site_label_A
_geom_hbond_distance_DH
_geom_hbond_distance_HA
_geom_hbond_distance_DA
_geom_hbond_angle_DHA
_geom_hbond_site_symmetry_A
_geom_hbond_publ_flag
N1 H1 O6 0.852(18) 2.188(18) 2.9546(14) 149.5(15) . yes
N2 H2A O6 0.845(19) 1.962(19) 2.7691(14) 159.2(16) . yes
N5 H5 O1 0.864(18) 2.136(18) 2.9920(13) 171.0(16) . yes
N6 H6A O2 0.850(16) 1.966(17) 2.8026(13) 167.9(14) . yes
N7 H7 O3 0.847(18) 2.351(18) 3.0759(13) 143.9(15) 2_766 yes
N8 H8 O3 0.88 2.11 2.909(4) 149.7 2_766 yes
N8A H8A O3 0.88 2.05 2.877(7) 155.6 2_766 yes
N8B H8B O3 0.88 1.92 2.768(7) 161.9 2_766 yes
N11 H11 O4 0.877(19) 2.027(18) 2.8946(14) 170.2(16) . yes
N12 H12 O5 0.880(18) 1.91(3) 2.782(18) 168.2(16) . yes
N12 H12 O5A 0.880(18) 1.916(19) 2.773(6) 164.4(15) . yes
N12 H12 O5B 0.880(18) 1.91(3) 2.786(19) 173.0(17) . yes

loop_
_geom_torsion_atom_site_label_1
_geom_torsion_atom_site_label_2
_geom_torsion_atom_site_label_3
_geom_torsion_atom_site_label_4
_geom_torsion
_geom_torsion_site_symmetry_1
_geom_torsion_site_symmetry_2
_geom_torsion_site_symmetry_3
_geom_torsion_site_symmetry_4
_geom_torsion_publ_flag
C1 C2 C3 C4 -0.3(2) . . . . ?
C1 C2 C3 C7 -178.50(12) . . . . ?
C2 C1 C6 C5 2.07(19) . . . . ?
C2 C1 N1 C9 -28.2(2) . . . . ?
C2 C3 C4 C5 1.44(19) . . . . ?
C2 C3 C7 F1 -46.47(17) . . . . ?
C2 C3 C7 F2 -168.02(12) . . . . ?
C2 C3 C7 F3 73.06(15) . . . . ?
C3 C4 C5 C6 -0.81(19) . . . . ?
C3 C4 C5 C8 179.90(12) . . . . ?
C4 C3 C7 F1 135.31(13) . . . . ?
C4 C3 C7 F2 13.76(18) . . . . ?
C4 C3 C7 F3 -105.17(14) . . . . ?
C4 C5 C6 C1 -0.94(19) . . . . ?
C4 C5 C8 F4 38.94(16) . . . . ?
C4 C5 C8 F5 -80.37(15) . . . . ?
C4 C5 C8 F6 159.03(12) . . . . ?
C6 C1 C2 C3 -1.46(19) . . . . ?
C6 C1 N1 C9 151.77(12) . . . . ?
C6 C5 C8 F4 -140.36(12) . . . . ?
C6 C5 C8 F5 100.33(14) . . . . ?
C6 C5 C8 F6 -20.27(17) . . . . ?
C7 C3 C4 C5 179.59(12) . . . . ?
C8 C5 C6 C1 178.34(12) . . . . ?
C10 C11 N3 C12 -103.02(12) . . . . ?
C10 C11 N3 C21 86.61(14) . . . . ?
C11 C10 N2 C9 75.98(15) . . . . ?
C12 C13 N4 C14 -99.60(12) . . . . ?
C12 C13 N4 C26 88.30(13) . . . . ?
C13 C12 N3 C11 -92.82(13) . . . . ?
C13 C12 N3 C21 78.03(13) . . . . ?
C14 C15 C16 C17 177.57(11) . . . . ?
C14 C15 C20 C19 -177.31(12) . . . . ?
C15 C14 N4 C13 81.79(13) . . . . ?
C15 C14 N4 C26 -105.76(12) . . . . ?
C15 C16 C17 C18 -0.49(19) . . . . ?
C16 C15 C20 C19 -0.19(19) . . . . ?
C16 C17 C18 C19 0.0(2) . . . . ?
C17 C18 C19 C20 0.4(2) . . . . ?
C18 C19 C20 C15 -0.3(2) . . . . ?
C20 C15 C16 C17 0.60(18) . . . . ?
C22 C23 C24 C25 178.31(14) . . . . ?
C23 C22 N5 C21 -134.18(12) . . . . ?
C27 C28 C29 C30 0.26(18) . . . . ?
C28 C27 C32 C31 -0.34(18) . . . . ?
C28 C27 N6 C26 -19.35(18) . . . . ?
C28 C29 C30 C31 -0.1(2) . . . . ?
C29 C30 C31 C32 -0.3(2) . . . . ?
C30 C31 C32 C27 0.5(2) . . . . ?
C32 C27 C28 C29 -0.05(17) . . . . ?
C32 C27 N6 C26 164.55(11) . . . . ?
N1 C1 C2 C3 178.47(12) . . . . ?
N1 C1 C6 C5 -177.86(12) . . . . ?
N1 C9 N2 C10 -177.66(11) . . . . ?
N2 C9 N1 C1 179.96(12) . . . . ?
N2 C10 C11 N3 -159.77(10) . . . . ?
N3 C12 C13 N4 -154.82(10) . . . . ?
N3 C21 N5 C22 173.84(11) . . . . ?
N4 C14 C15 C16 28.87(16) . . . . ?
N4 C14 C15 C20 -154.13(11) . . . . ?
N4 C26 N6 C27 169.46(10) . . . . ?
N5 C21 N3 C11 -9.19(18) . . . . ?
N5 C21 N3 C12 -179.84(11) . . . . ?
N5 C22 C23 C24 179.11(12) . . . . ?
N6 C26 N4 C13 -3.70(16) . . . . ?
N6 C26 N4 C14 -175.74(10) . . . . ?
N6 C27 C28 C29 -176.07(10) . . . . ?
N6 C27 C32 C31 175.94(11) . . . . ?
O1 C9 N1 C1 0.0(2) . . . . ?
O1 C9 N2 C10 2.33(19) . . . . ?
O2 C21 N3 C11 170.48(11) . . . . ?
O2 C21 N3 C12 -0.17(17) . . . . ?
O2 C21 N5 C22 -5.82(19) . . . . ?
O3 C26 N4 C13 175.68(11) . . . . ?
O3 C26 N4 C14 3.64(17) . . . . ?
O3 C26 N6 C27 -9.92(18) . . . . ?
C33 C34 C35 C36 -1.62(18) . . . . ?
C33 C34 C35 C39 176.60(11) . . . . ?
C34 C33 C38 C37 -1.04(17) . . . . ?
C34 C33 N7 C41 28.76(19) . . . . ?
C34 C35 C36 C37 -0.83(18) . . . . ?
C34 C35 C39 F7 32.29(17) . . . . ?
C34 C35 C39 F8 -87.53(15) . . . . ?
C34 C35 C39 F9 153.68(12) . . . . ?
C35 C36 C37 C38 2.38(17) . . . . ?
C35 C36 C37 C40 179.45(11) . . . . ?
C36 C35 C39 F7 -149.45(12) . . . . ?
C36 C35 C39 F8 90.74(15) . . . . ?
C36 C35 C39 F9 -28.06(17) . . . . ?
C36 C37 C38 C33 -1.46(18) . . . . ?
C36 C37 C40 F10 15.86(16) . . . . ?
C36 C37 C40 F11 -103.41(13) . . . . ?
C36 C37 C40 F12 136.28(12) . . . . ?
C38 C33 C34 C35 2.54(17) . . . . ?
C38 C33 N7 C41 -153.15(13) . . . . ?
C38 C37 C40 F10 -167.01(11) . . . . ?
C38 C37 C40 F11 73.73(14) . . . . ?
C38 C37 C40 F12 -46.58(15) . . . . ?
C39 C35 C36 C37 -179.05(11) . . . . ?
C40 C37 C38 C33 -178.54(11) . . . . ?
C42 C43 N9 C44 110.7(4) . . . . ?
C42 C43 N9 C53 -83.8(5) . . . . ?
C42A C43A N9A C44A -81.9(6) . . . . ?
C42A C43A N9A C53A 124.2(5) . . . . ?
C42B C43B N9B C44B -101.9(7) . . . . ?
C42B C43B N9B C53B 44.7(9) . . . . ?
C43 C42 N8 C41 -67.2(5) . . . . ?
C43A C42A N8A C41 67.7(8) . . . . ?
C43B C42B N8B C41 69.6(8) . . . . ?
C44 C45 N10 C46 -81.8(6) . . . . ?
C44 C45 N10 C58 79.8(6) . . . . ?
C44A C45A N10A C46 -78.8(7) . . . . ?
C44A C45A N10A C58 93.6(6) . . . . ?
C44B C45B N10B C46 104.5(4) . . . . ?
C44B C45B N10B C58 -79.2(5) . . . . ?
C45 C44 N9 C43 -116.2(5) . . . . ?
C45 C44 N9 C53 77.5(6) . . . . ?
C45A C44A N9A C43A -84.9(7) . . . . ?
C45A C44A N9A C53A 67.1(7) . . . . ?
C45B C44B N9B C43B 90.3(5) . . . . ?
C45B C44B N9B C53B -55.3(6) . . . . ?
C46 C47 C48 C49 175.93(12) . . . . ?
C46 C47 C52 C51 -176.26(12) . . . . ?
C47 C46 N10 C45 -94.6(4) . . . . ?
C47 C46 N10 C58 102.49(16) . . . . ?
C47 C46 N10A C45A -84.7(3) . . . . ?
C47 C46 N10A C58 102.49(16) . . . . ?
C47 C46 N10B C45B -107.2(4) . . . . ?
C47 C46 N10B C58 76.2(5) . . . . ?
C47 C48 C49 C50 0.8(2) . . . . ?
C48 C47 C52 C51 0.37(19) . . . . ?
C48 C49 C50 C51 -0.3(2) . . . . ?
C49 C50 C51 C52 -0.2(2) . . . . ?
C50 C51 C52 C47 0.1(2) . . . . ?
C52 C47 C48 C49 -0.82(19) . . . . ?
C54 C55 C56 C57 177.7(5) . . . . ?
C54A C55A C56A C57A -174.8(6) . . . . ?
C55 C54 N11 C53 87.1(8) . . . . ?
C55A C54A N11 C53A 136.8(6) . . . . ?
C59 C60 C61 C62 1.3(2) . . . . ?
C60 C59 C64 C63 0.56(19) . . . . ?
C60 C59 N12 C58 -42.09(18) . . . . ?
C60 C61 C62 C63 0.3(2) . . . . ?
C61 C62 C63 C64 -1.6(2) . . . . ?
C62 C63 C64 C59 1.1(2) . . . . ?
C64 C59 C60 C61 -1.78(19) . . . . ?
C64 C59 N12 C58 141.30(13) . . . . ?
N7 C33 C34 C35 -179.38(11) . . . . ?
N7 C33 C38 C37 -179.17(10) . . . . ?
N7 C41 N8 C42 -163.4(3) . . . . ?
N7 C41 N8A C42A 179.8(5) . . . . ?
N7 C41 N8B C42B 171.3(4) . . . . ?
N8 C41 N7 C33 171.8(2) . . . . ?
N8 C42 C43 N9 159.5(3) . . . . ?
N8A C41 N7 C33 -165.9(4) . . . . ?
N8A C42A C43A N9A -156.2(5) . . . . ?
N8B C41 N7 C33 -158.6(4) . . . . ?
N8B C42B C43B N9B -149.6(7) . . . . ?
N9 C44 C45 N10 -158.2(5) . . . . ?
N9 C53 N11 C54 -165.2(5) . . . . ?
N9A C44A C45A N10A -153.2(5) . . . . ?
N9A C53A N11 C54A -162.2(6) . . . . ?
N9B C44B C45B N10B 159.0(4) . . . . ?
N10 C46 C47 C48 151.58(13) . . . . ?
N10 C46 C47 C52 -31.80(18) . . . . ?
N10 C58 N12 C59 166.60(13) . . . . ?
N10A C46 C47 C48 151.58(13) . . . . ?
N10A C46 C47 C52 -31.80(18) . . . . ?
N10A C58 N12 C59 166.60(13) . . . . ?
N10B C46 C47 C48 149.8(3) . . . . ?
N10B C46 C47 C52 -33.6(3) . . . . ?
N10B C58 N12 C59 -174.6(3) . . . . ?
N11 C53 N9 C43 11.8(8) . . . . ?
N11 C53 N9 C44 177.9(4) . . . . ?
N11 C53A N9A C43A -56.6(6) . . . . ?
N11 C53A N9A C44A 147.5(4) . . . . ?
N11 C53B N9B C43B 49.3(8) . . . . ?
N11 C53B N9B C44B -163.2(5) . . . . ?
N11 C54 C55 C56 60.4(9) . . . . ?
N11 C54A C55A C56A -178.7(6) . . . . ?
N12 C58 N10 C45 3.9(4) . . . . ?
N12 C58 N10 C46 165.67(13) . . . . ?
N12 C58 N10A C45A -7.0(4) . . . . ?
N12 C58 N10A C46 165.67(13) . . . . ?
N12 C58 N10B C45B 7.6(6) . . . . ?
N12 C58 N10B C46 -176.0(3) . . . . ?
N12 C59 C60 C61 -178.33(12) . . . . ?
N12 C59 C64 C63 177.23(12) . . . . ?
O4 C41 N7 C33 10.4(2) . . . . ?
O4 C41 N8 C42 -1.8(5) . . . . ?
O4 C41 N8A C42A 3.4(9) . . . . ?
O4 C41 N8B C42B 2.7(8) . . . . ?
O5 C53 N9 C43 -167.0(13) . . . . ?
O5 C53 N9 C44 -1.0(15) . . . . ?
O5 C53 N11 C54 13.6(15) . . . . ?
O5A C53A N9A C43A 150.3(5) . . . . ?
O5A C53A N9A C44A -5.6(8) . . . . ?
O5A C53A N11 C54A -8.7(8) . . . . ?
O5B C53B N9B C43B -163.9(12) . . . . ?
O5B C53B N9B C44B -16.4(14) . . . . ?
O6 C58 N10 C45 176.6(3) . . . . ?
O6 C58 N10 C46 -21.6(2) . . . . ?
O6 C58 N10A C45A 165.8(3) . . . . ?
O6 C58 N10A C46 -21.6(2) . . . . ?
O6 C58 N10B C45B -161.3(4) . . . . ?
O6 C58 N10B C46 15.2(5) . . . . ?
O6 C58 N12 C59 -6.0(2) . . . . ?
